data_4114579
loop_
_publ_author_name
'Ikuko Katsuki'
'Yuri Motoda'
'Yukinari Sunatsuki'
'Naohide Matsumoto'
'Toshio Nakashima'
'Masaaki Kojima'

_publ_contact_author_address
;
Department of Chemistry, Faculty of Science, Kumamoto University, 
Kurokami 2-39-1, Kumamoto 860-8555, Japan
;
_publ_contact_author_email ' naohide@aster.sci.kumamoto-u.ac.jp'
_publ_contact_author_fax ' +81-96-342-3390'
_publ_contact_author_name 'Naohide Matsumoto'
_publ_contact_author_phone ' +81-96-342-3390'
_publ_section_title
;
 Spontaneous Resolution Induced by Self-Organization of Chiral
 Self-Complementary Cobalt(III) Complexes with Achiral Tripod-Type Ligands
 Containing Three Imidazole Groups
;
_journal_name_full 'Journal of the American Chemical Society'
_journal_page_first 629
_journal_page_last 640
_journal_paper_doi 10.1021/ja0123960
_journal_volume 124
_journal_year 2002
_chemical_formula_sum 'C21 H34 Co N10 O3.5'
_chemical_formula_weight 541.50
_space_group_IT_number 43
_symmetry_cell_setting orthorhombic
_symmetry_Int_Tables_number 43
_symmetry_space_group_name_Hall 'F 2 -2d'
_symmetry_space_group_name_H-M 'F d d 2'
_cell_angle_alpha 90
_cell_angle_beta 90
_cell_angle_gamma 90
_cell_formula_units_Z 16
_cell_length_a 23.112(3)
_cell_length_b 35.397(2)
_cell_length_c 12.425(2)
_cell_measurement_reflns_used 22
_cell_measurement_temperature 293.2
_cell_measurement_theta_max 13.3
_cell_measurement_theta_min 10.0
_cell_volume 10165(2)
_computing_cell_refinement 'MSC/AFC Diffractometer Control'
_computing_data_collection 'MSC/AFC Diffractometer Control'
_computing_data_reduction 'teXsan for Windows (MSC, 1997)'
_computing_publication_material 'teXsan for Windows (MSC, 1997)'
_computing_structure_refinement 'teXsan for Windows (MSC, 1997)'
_computing_structure_solution 'DIRDIF92 PATTY (Beurskens, 1992)'
_diffrn_ambient_temperature 293.2
_diffrn_measurement_device AFC7R
_diffrn_measurement_method \w-2\q
_diffrn_orient_matrix_UB_11 -0.00604
_diffrn_orient_matrix_UB_12 0.00824
_diffrn_orient_matrix_UB_13 -0.07616
_diffrn_orient_matrix_UB_21 -0.01887
_diffrn_orient_matrix_UB_22 0.02373
_diffrn_orient_matrix_UB_23 0.02602
_diffrn_orient_matrix_UB_31 0.03846
_diffrn_orient_matrix_UB_32 0.01293
_diffrn_orient_matrix_UB_33 0.00081
_diffrn_radiation_detector 'scintillation counter'
_diffrn_radiation_monochromator graphite
_diffrn_radiation_source 'X-ray tube'
_diffrn_radiation_type 'Mo K\a'
_diffrn_radiation_wavelength 0.7107
_diffrn_reflns_av_R_equivalents 0.00000
_diffrn_reflns_limit_h_max 27
_diffrn_reflns_limit_h_min 0
_diffrn_reflns_limit_k_max 42
_diffrn_reflns_limit_k_min 0
_diffrn_reflns_limit_l_max 14
_diffrn_reflns_limit_l_min 0
_diffrn_reflns_number 2353
_diffrn_reflns_reduction_process 'Lp corrections applied'
_diffrn_reflns_theta_max 25.00
_diffrn_reflns_theta_min 1.76
_diffrn_standards_decay_% 0.60
_diffrn_standards_interval_count 150
_diffrn_standards_number 3
_exptl_absorpt_coefficient_mu 0.722
_exptl_absorpt_correction_T_max 0.999
_exptl_absorpt_correction_T_min 0.972
_exptl_absorpt_correction_type '\y scans (North,Phillips & Matthews, 1968)'
_exptl_crystal_colour ruby
_exptl_crystal_density_diffrn 1.415
_exptl_crystal_description prismatic
_exptl_crystal_F_000 4560.00
_exptl_crystal_size_max 0.20
_exptl_crystal_size_mid 0.20
_exptl_crystal_size_min 0.20
_refine_diff_density_max 0.42
_refine_diff_density_min -0.67
_refine_ls_extinction_coef 0.0000000355(9)
_refine_ls_extinction_expression 'equ(3) Acta Cryst.(1968) A24, p213.'
_refine_ls_extinction_method 'Zachariasen (1967)'
_refine_ls_goodness_of_fit_all 2.540
_refine_ls_goodness_of_fit_ref 2.540
_refine_ls_hydrogen_treatment noref
_refine_ls_matrix_type full
_refine_ls_number_constraints 0
_refine_ls_number_parameters 325
_refine_ls_number_reflns 2046
_refine_ls_number_restraints 0
_refine_ls_R_factor_all 0.0476
_refine_ls_R_factor_gt 0.0480
_refine_ls_shift/su_max 10.4400
_refine_ls_shift/su_mean 0.3648
_refine_ls_structure_factor_coef F
_refine_ls_weighting_details 'w = 1/[\s^2^(Fo) + 0.00000|Fo|^2^]'
_refine_ls_weighting_scheme sigma
_refine_ls_wR_factor_all 0.0390
_refine_ls_wR_factor_ref 0.0390
_reflns_number_gt 2046
_reflns_number_total 2353
_reflns_threshold_expression I>2.00\s(I)
_cod_data_source_file ja0123960_1.cif
_cod_data_source_block '_[CoL2]3.5H2O'
_cod_original_cell_volume 10164(2)
_cod_original_sg_symbol_H-M 'F d d 2 '
_cod_original_formula_sum 'C21 H34 Co N10 O3.50 '
_cod_database_code 4114579

loop_
_symmetry_equiv_pos_as_xyz
'   +x,   +y,   +z'
'   +x,1/2+y,1/2+z'
'1/2+x,   +y,1/2+z'
'1/2+x,1/2+y,   +z'
'   -x,   -y,   +z'
'   -x,1/2-y,1/2+z'
'1/2-x,   -y,1/2+z'
'1/2-x,1/2-y,   +z'
1/4-x,1/4+y,1/4+z
1/4-x,3/4+y,3/4+z
3/4-x,1/4+y,3/4+z
3/4-x,3/4+y,1/4+z
1/4+x,1/4-y,1/4+z
1/4+x,3/4-y,3/4+z
3/4+x,1/4-y,3/4+z
3/4+x,3/4-y,1/4+z

loop_
_atom_site_label
_atom_site_fract_x
_atom_site_fract_y
_atom_site_fract_z
_atom_site_U_iso_or_equiv
_atom_site_occupancy
_atom_site_refinement_flags
_atom_site_adp_type
_atom_site_calc_flag
Co(1) 0.19491(3) 0.04152(2) 0.0120 0.0285(2) 1.000 . Uani d
O(1) 0.0394(2) -0.0995(1) 0.2540(5) 0.072(1) 1.000 . Uani d
O(2) 0.1069(2) -0.1662(1) 0.2022(4) 0.082(2) 1.000 . Uani d
O(3) -0.0033(4) 0.0247(3) -0.3918(7) 0.093(4) 0.500 S Uani d
O(4) -0.0175(2) -0.0836(2) 0.4565(5) 0.121(2) 1.000 . Uani d
N(1) 0.3419(2) 0.0649(1) 0.0118(5) 0.046(1) 1.000 . Uani d
N(2) 0.2348(2) 0.0585(1) 0.1425(3) 0.032(1) 1.000 . Uani d
N(3) 0.1358(2) 0.0756(1) 0.0602(4) 0.032(1) 1.000 . Uani d
N(4) 0.0609(2) 0.1128(1) 0.1157(4) 0.053(2) 1.000 . Uani d
N(5) 0.2550(2) 0.0055(1) -0.0289(3) 0.032(1) 1.000 . Uani d
N(6) 0.1663(2) -0.0010(1) 0.0938(3) 0.031(1) 1.000 . Uani d
N(7) 0.1269(2) -0.0491(1) 0.1846(4) 0.043(1) 1.000 . Uani d
N(8) 0.2263(2) 0.0822(1) -0.0772(3) 0.033(1) 1.000 . Uani d
N(9) 0.1546(2) 0.0288(1) -0.1201(3) 0.032(1) 1.000 . Uani d
N(10) 0.0997(2) 0.0146(1) -0.2661(4) 0.048(2) 1.000 . Uani d
C(1) 0.3410(2) 0.0665(2) 0.1283(5) 0.045(2) 1.000 . Uani d
C(2) 0.2906(2) 0.0458(2) 0.1819(4) 0.040(2) 1.000 . Uani d
C(3) 0.2059(2) 0.0833(2) 0.1955(5) 0.037(2) 1.000 . Uani d
C(4) 0.1520(2) 0.0938(1) 0.1558(4) 0.035(2) 1.000 . Uani d
C(5) 0.1060(3) 0.1170(2) 0.1858(5) 0.047(2) 1.000 . Uani d
C(6) 0.0804(2) 0.0878(1) 0.0427(5) 0.036(2) 1.000 . Uani d
C(7) 0.0432(2) 0.0742(2) -0.0458(5) 0.050(2) 1.000 . Uani d
C(8) 0.3548(2) 0.0302(2) -0.0388(5) 0.047(2) 1.000 . Uani d
C(9) 0.3038(2) 0.0123(1) -0.0985(4) 0.040(2) 1.000 . Uani d
C(10) 0.2482(2) -0.0277(1) 0.0114(5) 0.038(1) 1.000 . Uani d
C(11) 0.2005(2) -0.0326(1) 0.0801(4) 0.035(2) 1.000 . Uani d
C(12) 0.1754(3) -0.0621(2) 0.1376(5) 0.043(2) 1.000 . Uani d
C(13) 0.1225(2) -0.0118(2) 0.1586(4) 0.039(2) 1.000 . Uani d
C(14) 0.0755(3) 0.0123(2) 0.2005(5) 0.054(2) 1.000 . Uani d
C(15) 0.3295(3) 0.0979(2) -0.0495(5) 0.051(2) 1.000 . Uani d
C(16) 0.2671(2) 0.1115(1) -0.0455(4) 0.041(2) 1.000 . Uani d
C(17) 0.2058(2) 0.0835(2) -0.1743(5) 0.037(2) 1.000 . Uani d
C(18) 0.1661(2) 0.0545(1) -0.2017(4) 0.035(2) 1.000 . Uani d
C(19) 0.1320(2) 0.0460(2) -0.2888(4) 0.040(2) 1.000 . Uani d
C(20) 0.1155(2) 0.0054(2) -0.1621(5) 0.038(2) 1.000 . Uani d
C(21) 0.0881(3) -0.0281(2) -0.1067(5) 0.050(2) 1.000 . Uani d
H(1) 0.3768 0.0570 0.1538 0.053 1.000 . Uiso c
H(2) 0.3391 0.0932 0.1482 0.053 1.000 . Uiso c
H(3) 0.2933 0.0500 0.2562 0.047 1.000 . Uiso c
H(4) 0.2954 0.0200 0.1653 0.047 1.000 . Uiso c
H(5) 0.2204 0.0938 0.2610 0.046 1.000 . Uiso c
H(6) 0.1062 0.1331 0.2458 0.056 1.000 . Uiso c
H(7) 0.0327 0.0958 -0.0921 0.058 1.000 . Uiso c
H(8) 0.0661 0.0578 -0.0935 0.058 1.000 . Uiso c
H(9) 0.0113 0.0622 -0.0224 0.058 1.000 . Uiso c
H(10) 0.3852 0.0352 -0.0921 0.054 1.000 . Uiso c
H(11) 0.3685 0.0131 0.0113 0.054 1.000 . Uiso c
H(12) 0.3181 -0.0113 -0.1298 0.046 1.000 . Uiso c
H(13) 0.2937 0.0283 -0.1580 0.046 1.000 . Uiso c
H(14) 0.2743 -0.0482 -0.0053 0.044 1.000 . Uiso c
H(15) 0.1886 -0.0872 0.1399 0.049 1.000 . Uiso c
H(16) 0.0782 0.0136 0.2760 0.062 1.000 . Uiso c
H(17) 0.0800 0.0373 0.1710 0.062 1.000 . Uiso c
H(18) 0.0394 0.0025 0.1791 0.062 1.000 . Uiso c
H(19) 0.3538 0.1180 -0.0269 0.055 1.000 . Uiso c
H(20) 0.3378 0.0925 -0.1240 0.055 1.000 . Uiso c
H(21) 0.2635 0.1333 -0.0916 0.049 1.000 . Uiso c
H(22) 0.2592 0.1193 0.0265 0.049 1.000 . Uiso c
H(23) 0.2154 0.1031 -0.2239 0.042 1.000 . Uiso c
H(24) 0.1302 0.0593 -0.3561 0.048 1.000 . Uiso c
H(25) 0.0487 -0.0248 -0.1044 0.059 1.000 . Uiso c
H(26) 0.0978 -0.0502 -0.1495 0.059 1.000 . Uiso c
H(27) 0.1054 -0.0302 -0.0393 0.059 1.000 . Uiso c
H(28) 0.0685 -0.0807 0.2303 0.048 1.000 . Uiso c
H(29) 0.0125 -0.1045 0.1959 0.048 1.000 . Uiso c
H(30) 0.0964 -0.1398 0.2002 0.048 1.000 . Uiso c
H(31) 0.1422 -0.1602 0.2406 0.048 1.000 . Uiso c
H(32) -0.0052 -0.0573 0.4856 0.027 1.000 . Uiso c
H(33) 0.0121 -0.0835 0.3966 0.027 1.000 . Uiso c

loop_
_atom_site_aniso_label
_atom_site_aniso_U_11
_atom_site_aniso_U_22
_atom_site_aniso_U_33
_atom_site_aniso_U_12
_atom_site_aniso_U_13
_atom_site_aniso_U_23
Co(1) 0.0305(3) 0.0299(3) 0.0250(3) 0.0001(3) 0.0003(4) 0.0001(4)
O(1) 0.059(3) 0.080(3) 0.077(3) -0.023(2) -0.007(3) 0.026(3)
O(2) 0.086(4) 0.069(3) 0.093(4) -0.019(3) -0.010(3) 0.018(3)
O(3) 0.040(5) 0.17(1) 0.069(7) 0.001(7) -0.018(6) 0.016(7)
O(4) 0.057(4) 0.209(6) 0.096(5) 0.028(4) 0.044(3) 0.088(4)
N(1) 0.047(3) 0.052(3) 0.038(3) 0.002(2) 0.001(3) -0.000(3)
N(2) 0.035(3) 0.038(3) 0.023(2) -0.000(2) 0.002(2) 0.005(2)
N(3) 0.026(2) 0.039(3) 0.032(3) 0.001(2) -0.001(2) 0.005(2)
N(4) 0.043(3) 0.058(3) 0.057(4) 0.007(3) 0.009(3) -0.003(3)
N(5) 0.031(2) 0.034(3) 0.030(2) 0.003(2) 0.002(2) -0.003(2)
N(6) 0.033(3) 0.034(3) 0.028(2) -0.005(2) -0.001(2) 0.003(2)
N(7) 0.054(3) 0.041(3) 0.033(3) -0.018(2) -0.005(2) 0.006(2)
N(8) 0.040(3) 0.031(3) 0.027(2) -0.005(2) -0.006(2) 0.002(2)
N(9) 0.030(3) 0.036(3) 0.029(3) -0.005(2) -0.004(2) -0.004(2)
N(10) 0.043(3) 0.062(3) 0.038(3) -0.003(3) -0.011(2) 0.001(3)
C(1) 0.040(4) 0.056(4) 0.039(4) -0.001(3) -0.009(3) -0.007(3)
C(2) 0.042(4) 0.050(4) 0.028(3) 0.000(3) -0.007(3) -0.002(3)
C(3) 0.041(4) 0.046(4) 0.025(3) -0.008(3) .004(3) -0.005(3)
C(4) 0.042(4) 0.030(3) 0.033(3) -0.003(3) -0.001(3) -0.006(3)
C(5) 0.056(4) 0.040(4) 0.045(4) 0.002(3) 0.001(3) -0.013(3)
C(6) 0.039(3) 0.026(3) 0.042(4) 0.003(2) 0.006(3) 0.009(3)
C(7) 0.035(4) 0.059(4) 0.054(4) 0.011(3) -0.010(3) 0.005(3)
C(8) 0.041(4) 0.062(4) 0.038(3) 0.003(3) 0.007(3) 0.001(3)
C(9) 0.040(3) 0.041(3) 0.039(3) 0.005(3) 0.005(3) 0.001(3)
C(10) 0.039(3) 0.037(3) 0.037(3) 0.009(2) -0.005(3) -0.010(3)
C(11) 0.046(3) 0.026(3) 0.033(3) -0.003(3) -0.002(3) 0.001(2)
C(12) 0.056(4) 0.036(3) 0.035(3) -0.005(3) -0.005(3) 0.002(3)
C(13) 0.037(3) 0.054(4) 0.027(3) -0.011(3) -0.004(3) 0.005(3)
C(14) 0.052(4) 0.064(4) 0.046(4) -0.004(3) 0.008(3) 0.019(3)
C(15) 0.058(4) 0.056(4) 0.038(4) -0.023(3) -0.002(3) 0.006(3)
C(16) 0.045(4) 0.040(3) 0.038(3) -0.008(3) -0.003(3) 0.002(3)
C(17) 0.037(4) 0.032(3) 0.041(4) -0.003(3) 0.003(3) 0.006(3)
C(18) 0.046(3) 0.035(3) 0.024(3) 0.001(3) 0.002(3) 0.002(2)
C(19) 0.045(4) 0.041(4) 0.035(3) 0.006(3) -0.004(3) 0.003(3)
C(20) 0.038(3) 0.039(4) 0.036(3) 0.002(3) -0.001(3) -0.008(3)
C(21) 0.057(4) 0.056(4) 0.037(4) -0.018(3) -0.008(3) -0.002(3)

loop_
_atom_type_symbol
_atom_type_oxidation_number
_atom_type_number_in_cell
_atom_type_scat_dispersion_real
_atom_type_scat_dispersion_imag
_atom_type_scat_source
Co 0 16 0.299 0.973
;
International Tables for Crystallography(1992, Vol. C, 
Tables 4.2.6.8 and 6.1.1.1)
;
O 0 56 0.008 0.006 'International Tables for Crystallography(1992, Vol. C, Table 6.1.1.2)'
N 0 160 0.004 0.003 'International Tables for Crystallography(1992, Vol. C, Table 6.1.1.2)'
C 0 336 0.002 0.002 'International Tables for Crystallography(1992, Vol. C, Table 6.1.1.2)'
H 0 544 0.000 0.000 'International Tables for Crystallography(1992, Vol. C, Table 6.1.1.2)'

loop_
_geom_angle_atom_site_label_1
_geom_angle_atom_site_label_2
_geom_angle_atom_site_label_3
_geom_angle
_geom_angle_publ_flag
N(2) Co(1) N(3) 83.3(3) ?
N(2) Co(1) N(5) 94.7(3) ?
N(2) Co(1) N(6) 88.0(3) ?
N(2) Co(1) N(8) 93.9(3) ?
N(2) Co(1) N(9) 175.5(3) ?
N(3) Co(1) N(5) 176.7(3) ?
N(3) Co(1) N(6) 94.7(3) ?
N(3) Co(1) N(8) 88.7(3) ?
N(3) Co(1) N(9) 93.9(3) ?
N(5) Co(1) N(6) 82.5(3) ?
N(5) Co(1) N(8) 94.1(3) ?
N(5) Co(1) N(9) 88.3(3) ?
N(6) Co(1) N(8) 176.3(3) ?
N(6) Co(1) N(9) 95.7(3) ?
N(8) Co(1) N(9) 82.5(3) ?
H(28) O(1) H(29) 109.7 no
H(30) O(2) H(31) 90.7 no
H(32) O(4) H(33) 93.8 no
C(1) N(1) C(8) 118.9(8) ?
C(1) N(1) C(15) 119.9(8) ?
C(8) N(1) C(15) 121.3(9) ?
Co(1) N(2) C(2) 127.0(6) ?
Co(1) N(2) C(3) 112.9(6) ?
C(2) N(2) C(3) 120.1(8) ?
Co(1) N(3) C(4) 111.3(6) ?
Co(1) N(3) C(6) 144.5(6) ?
C(4) N(3) C(6) 103.9(7) ?
C(5) N(4) C(6) 104.3(7) ?
Co(1) N(5) C(9) 127.1(6) ?
Co(1) N(5) C(10) 114.2(6) ?
C(9) N(5) C(10) 118.7(7) ?
Co(1) N(6) C(11) 111.7(5) ?
Co(1) N(6) C(13) 142.3(7) ?
C(11) N(6) C(13) 105.9(7) ?
C(12) N(7) C(13) 106.8(8) ?
Co(1) N(8) C(16) 127.7(6) ?
Co(1) N(8) C(17) 114.7(6) ?
C(16) N(8) C(17) 117.5(8) ?
Co(1) N(9) C(18) 111.9(5) ?
Co(1) N(9) C(20) 143.3(6) ?
C(18) N(9) C(20) 104.6(7) ?
C(19) N(10) C(20) 103.9(7) ?
N(1) C(1) C(2) 115.3(7) ?
N(1) C(1) H(1) 107.9 no
N(1) C(1) H(2) 107.0 no
C(2) C(1) H(1) 110.4 no
C(2) C(1) H(2) 108.6 no
H(1) C(1) H(2) 107.3 no
N(2) C(2) C(1) 112.5(7) ?
N(2) C(2) H(3) 110.0 no
N(2) C(2) H(4) 109.3 no
C(1) C(2) H(3) 107.6 no
C(1) C(2) H(4) 106.2 no
H(3) C(2) H(4) 111.2 no
N(2) C(3) C(4) 117.9(8) ?
N(2) C(3) H(5) 121.3 no
C(4) C(3) H(5) 120.8 no
N(3) C(4) C(3) 114.6(8) ?
N(3) C(4) C(5) 107.1(8) ?
C(3) C(4) C(5) 138.3(9) ?
N(4) C(5) C(4) 110.3(8) ?
N(4) C(5) H(6) 125.2 no
C(4) C(5) H(6) 124.5 no
N(3) C(6) N(4) 114.4(8) ?
N(3) C(6) C(7) 124.1(8) ?
N(4) C(6) C(7) 121.5(8) ?
C(6) C(7) H(7) 108.9 no
C(6) C(7) H(8) 109.2 no
C(6) C(7) H(9) 113.0 no
H(7) C(7) H(8) 103.8 no
H(7) C(7) H(9) 110.6 no
H(8) C(7) H(9) 111.0 no
N(1) C(8) C(9) 114.4(8) ?
N(1) C(8) H(10) 107.3 no
N(1) C(8) H(11) 110.1 no
C(9) C(8) H(10) 107.3 no
C(9) C(8) H(11) 108.5 no
H(10) C(8) H(11) 109.1 no
N(5) C(9) C(8) 112.4(7) ?
N(5) C(9) H(12) 111.1 no
N(5) C(9) H(13) 111.7 no
C(8) C(9) H(12) 106.7 no
C(8) C(9) H(13) 108.4 no
H(12) C(9) H(13) 106.3 no
N(5) C(10) C(11) 116.3(7) ?
N(5) C(10) H(14) 121.7 no
C(11) C(10) H(14) 122.0 no
N(6) C(11) C(10) 115.2(7) ?
N(6) C(11) C(12) 107.7(8) ?
C(10) C(11) C(12) 137.0(8) ?
N(7) C(12) C(11) 108.4(8) ?
N(7) C(12) H(15) 125.5 no
C(11) C(12) H(15) 126.0 no
N(6) C(13) N(7) 111.1(8) ?
N(6) C(13) C(14) 126.7(9) ?
N(7) C(13) C(14) 122.2(8) ?
C(13) C(14) H(16) 109.2 no
C(13) C(14) H(17) 108.6 no
C(13) C(14) H(18) 109.6 no
H(16) C(14) H(17) 109.3 no
H(16) C(14) H(18) 110.9 no
H(17) C(14) H(18) 109.2 no
N(1) C(15) C(16) 115.7(8) ?
N(1) C(15) H(19) 109.7 no
N(1) C(15) H(20) 108.0 no
C(16) C(15) H(19) 108.4 no
C(16) C(15) H(20) 106.5 no
H(19) C(15) H(20) 108.3 no
N(8) C(16) C(15) 112.3(7) ?
N(8) C(16) H(21) 110.7 no
N(8) C(16) H(22) 109.5 no
C(15) C(16) H(21) 108.5 no
C(15) C(16) H(22) 107.7 no
H(21) C(16) H(22) 108.0 no
N(8) C(17) C(18) 115.7(8) ?
N(8) C(17) H(23) 122.8 no
C(18) C(17) H(23) 121.5 no
N(9) C(18) C(17) 115.1(8) ?
N(9) C(18) C(19) 108.8(7) ?
C(17) C(18) C(19) 135.9(9) ?
N(10) C(19) C(18) 109.1(8) ?
N(10) C(19) H(24) 123.7 no
C(18) C(19) H(24) 127.2 no
N(9) C(20) N(10) 113.6(8) ?
N(9) C(20) C(21) 126.4(8) ?
N(10) C(20) C(21) 120.1(8) ?
C(20) C(21) H(25) 109.2 no
C(20) C(21) H(26) 106.7 no
C(20) C(21) H(27) 107.1 no
H(25) C(21) H(26) 110.3 no
H(25) C(21) H(27) 114.1 no
H(26) C(21) H(27) 109.2 no

loop_
_geom_bond_atom_site_label_1
_geom_bond_atom_site_label_2
_geom_bond_distance
_geom_bond_publ_flag
Co(1) N(2) 1.960(7) ?
Co(1) N(3) 1.919(7) ?
Co(1) N(5) 1.953(7) ?
Co(1) N(6) 1.933(7) ?
Co(1) N(8) 1.956(7) ?
Co(1) N(9) 1.940(7) ?
O(1) H(28) 0.99 no
O(1) H(29) 0.97 no
O(2) H(30) 0.97 no
O(2) H(31) 0.97 no
O(4) H(32) 1.04 no
O(4) H(33) 1.01 no
N(1) C(1) 1.45(1) ?
N(1) C(8) 1.41(1) ?
N(1) C(15) 1.42(1) ?
N(2) C(2) 1.45(1) ?
N(2) C(3) 1.28(1) ?
N(3) C(4) 1.40(1) ?
N(3) C(6) 1.37(1) ?
N(4) C(5) 1.37(1) ?
N(4) C(6) 1.35(1) ?
N(5) C(9) 1.44(1) ?
N(5) C(10) 1.29(1) ?
N(6) C(11) 1.38(1) ?
N(6) C(13) 1.35(1) ?
N(7) C(12) 1.34(1) ?
N(7) C(13) 1.36(1) ?
N(8) C(16) 1.46(1) ?
N(8) C(17) 1.30(1) ?
N(9) C(18) 1.39(1) ?
N(9) C(20) 1.33(1) ?
N(10) C(19) 1.37(1) ?
N(10) C(20) 1.38(1) ?
C(1) C(2) 1.53(1) ?
C(1) H(1) 0.95 no
C(1) H(2) 0.98 no
C(2) H(3) 0.94 no
C(2) H(4) 0.94 no
C(3) C(4) 1.39(1) ?
C(3) H(5) 0.96 no
C(4) C(5) 1.39(1) ?
C(5) H(6) 0.94 no
C(6) C(7) 1.48(1) ?
C(7) H(7) 0.99 no
C(7) H(8) 0.98 no
C(7) H(9) 0.90 no
C(8) C(9) 1.53(1) ?
C(8) H(10) 0.98 no
C(8) H(11) 0.92 no
C(9) H(12) 0.98 no
C(9) H(13) 0.96 no
C(10) C(11) 1.40(1) ?
C(10) H(14) 0.96 no
C(11) C(12) 1.39(1) ?
C(12) H(15) 0.94 no
C(13) C(14) 1.48(1) ?
C(14) H(16) 0.94 no
C(14) H(17) 0.96 no
C(14) H(18) 0.94 no
C(15) C(16) 1.52(1) ?
C(15) H(19) 0.95 no
C(15) H(20) 0.97 no
C(16) H(21) 0.96 no
C(16) H(22) 0.95 no
C(17) C(18) 1.42(1) ?
C(17) H(23) 0.95 no
C(18) C(19) 1.37(1) ?
C(19) H(24) 0.96 no
C(20) C(21) 1.51(1) ?
C(21) H(25) 0.92 no
C(21) H(26) 0.97 no
C(21) H(27) 0.93 no

loop_
_geom_contact_atom_site_label_1
_geom_contact_atom_site_label_2
_geom_contact_distance
_geom_contact_site_symmetry_2
_geom_contact_publ_flag
O(1) N(7) 2.830(9) . no
O(1) O(4) 2.89(1) . no
O(1) O(2) 2.90(1) . no
O(1) N(4) 2.92(1) 2 no
O(2) O(4) 2.90(1) 8_544 no
O(3) O(3) 1.76(3) 2 no
O(3) O(4) 2.85(2) 2_554 no
O(3) N(10) 2.87(2) . no

loop_
_geom_hbond_atom_site_label_D
_geom_hbond_atom_site_label_H
_geom_hbond_atom_site_label_A
_geom_hbond_distance_DH
_geom_hbond_distance_HA
_geom_hbond_distance_DA
_geom_hbond_angle_DHA
_geom_hbond_site_symmetry_A
O(1) H(28) N(7) 0.99 1.84 2.830(9) 175.1 .
O(1) H(29) N(4) 0.97 1.99 2.92(1) 161.4 2
O(2) H(30) O(1) 0.97 2.05 2.90(1) 145.5 .
O(2) H(31) O(4) 0.97 2.14 2.90(1) 134.5 8_544
O(4) H(32) O(3) 1.04 1.92 2.85(2) 147.3 2_556
O(4) H(33) O(1) 1.01 1.96 2.89(1) 151.7 .
